data_7129347
loop_
_publ_author_name
'Demchuk, Mitchell J.'
'Zurakowski, Joseph A.'
'Austen, Brady J. H.'
'Nelson, David J.'
'Drover, Marcus W.'

_publ_section_title
;
 Competitive gold/nickel transmetalation
;
_journal_name_full 'Chemical Communications'
_journal_paper_doi 10.1039/D1CC06064C
_journal_year 2021
_chemical_formula_moiety 'C20 H36 F I Ni P2'
_chemical_formula_sum 'C20 H36 F I Ni P2'
_chemical_formula_weight 543.04
_chemical_name_systematic '[Ni(dnppe)(Ph-F)(I)]'
_space_group_crystal_system triclinic
_space_group_IT_number 2
_space_group_name_Hall '-P 1'
_space_group_name_H-M_alt 'P -1'
_atom_sites_solution_hydrogens geom
_atom_sites_solution_primary dual
_audit_creation_date 2021-09-08
_audit_creation_method
;
Olex2 1.3
(compiled 2020.11.12 svn.r5f609507 for OlexSys, GUI svn.r6272)
;
_audit_update_record
;
2021-09-12 deposited with the CCDC.	2021-11-26 downloaded from the CCDC.
;
_cell_angle_alpha 95.226(2)
_cell_angle_beta 93.002(2)
_cell_angle_gamma 116.8530(10)
_cell_formula_units_Z 2
_cell_length_a 8.5374(3)
_cell_length_b 9.2036(4)
_cell_length_c 17.4252(7)
_cell_measurement_reflns_used 9932
_cell_measurement_temperature 170(2)
_cell_measurement_theta_max 53.44
_cell_measurement_theta_min 2.56
_cell_volume 1209.71(8)
_computing_cell_refinement 'SAINT v8.37A (Bruker, 2015)'
_computing_data_reduction 'SAINT v8.37A (Bruker, 2015)'
_computing_molecular_graphics 'Olex2 1.3 (Dolomanov et al., 2009)'
_computing_publication_material 'Olex2 1.3 (Dolomanov et al., 2009)'
_computing_structure_refinement 'SHELXL 2018/3 (Sheldrick, 2015)'
_computing_structure_solution 'SHELXT 2018/2 (Sheldrick, 2018)'
_diffrn_ambient_temperature 170(2)
_diffrn_measured_fraction_theta_full 0.987
_diffrn_measured_fraction_theta_max 0.987
_diffrn_measurement_device_type 'Bruker APEX-II CCD'
_diffrn_measurement_method '\f and \w scans'
_diffrn_radiation_type CuK\a
_diffrn_radiation_wavelength 1.54178
_diffrn_reflns_av_R_equivalents 0.0383
_diffrn_reflns_av_unetI/netI 0.0178
_diffrn_reflns_Laue_measured_fraction_full 0.987
_diffrn_reflns_Laue_measured_fraction_max 0.987
_diffrn_reflns_limit_h_max 8
_diffrn_reflns_limit_h_min -8
_diffrn_reflns_limit_k_max 9
_diffrn_reflns_limit_k_min -9
_diffrn_reflns_limit_l_max 17
_diffrn_reflns_limit_l_min -18
_diffrn_reflns_number 30539
_diffrn_reflns_point_group_measured_fraction_full 0.987
_diffrn_reflns_point_group_measured_fraction_max 0.987
_diffrn_reflns_theta_full 53.464
_diffrn_reflns_theta_max 53.464
_diffrn_reflns_theta_min 2.560
_diffrn_source_current 1.0
_diffrn_source_power 0.05
_diffrn_source_voltage 50.0
_diffrn_standards_number 0
_exptl_absorpt_coefficient_mu 12.489
_exptl_absorpt_correction_T_max 0.7505
_exptl_absorpt_correction_T_min 0.6138
_exptl_absorpt_correction_type none
_exptl_crystal_colour 'clear orangish orange'
_exptl_crystal_colour_lustre clear
_exptl_crystal_colour_modifier orangish
_exptl_crystal_colour_primary orange
_exptl_crystal_density_diffrn 1.491
_exptl_crystal_description block
_exptl_crystal_F_000 552
_exptl_crystal_size_max 0.12
_exptl_crystal_size_mid 0.11
_exptl_crystal_size_min 0.11
_refine_diff_density_max 0.249
_refine_diff_density_min -0.565
_refine_diff_density_rms 0.070
_refine_ls_extinction_method none
_refine_ls_goodness_of_fit_ref 1.146
_refine_ls_hydrogen_treatment constr
_refine_ls_matrix_type full
_refine_ls_number_parameters 230
_refine_ls_number_reflns 2837
_refine_ls_number_restraints 0
_refine_ls_restrained_S_all 1.146
_refine_ls_R_factor_all 0.0255
_refine_ls_R_factor_gt 0.0241
_refine_ls_shift/su_max 0.001
_refine_ls_shift/su_mean 0.000
_refine_ls_structure_factor_coef Fsqd
_refine_ls_weighting_details 'w=1/[\s^2^(Fo^2^)+(0.0247P)^2^+1.3691P] where P=(Fo^2^+2Fc^2^)/3'
_refine_ls_weighting_scheme calc
_refine_ls_wR_factor_gt 0.0564
_refine_ls_wR_factor_ref 0.0569
_reflns_Friedel_coverage 0.000
_reflns_number_gt 2742
_reflns_number_total 2837
_reflns_threshold_expression 'I > 2\s(I)'
_cod_data_source_file d1cc06064c3.cif
_cod_data_source_block final55
_cod_original_cell_volume 1209.70(8)
_cod_database_code 7129347
_shelx_shelxl_version_number 2018/3
_shelx_space_group_comment
;
The symmetry employed for this shelxl refinement is uniquely defined
by the following loop, which should always be used as a source of
symmetry information in preference to the above space-group names.
They are only intended as comments.
;
_olex2_refinement_description
;
1. Fixed Uiso
 At 1.2 times of:
  All C(H) groups, All C(H,H) groups
 At 1.5 times of:
  All C(H,H,H) groups
2.a Secondary CH2 refined with riding coordinates:
 C7(H7A,H7B), C8(H8A,H8B), C9(H9A,H9B), C10(H10A,H10B), C12(H12A,H12B),
 C13(H13A,H13B), C15(H15A,H15B), C16(H16A,H16B), C18(H18A,H18B), C19(H19A,H19B)
2.b Aromatic/amide H refined with riding coordinates:
 C2(H2), C3(H3), C5(H5), C6(H6)
2.c Idealised Me refined as rotating group:
 C11(H11A,H11B,H11C), C14(H14A,H14B,H14C), C17(H17A,H17B,H17C), C20(H20A,H20B,
 H20C)
;
_olex2_submission_special_instructions 'No special instructions were received'

loop_
_space_group_symop_operation_xyz
'x, y, z'
'-x, -y, -z'

loop_
_atom_site_label
_atom_site_type_symbol
_atom_site_fract_x
_atom_site_fract_y
_atom_site_fract_z
_atom_site_U_iso_or_equiv
_atom_site_adp_type
_atom_site_occupancy
_atom_site_site_symmetry_order
_atom_site_calc_flag
_atom_site_refinement_flags_posn
_atom_site_refinement_flags_adp
_atom_site_refinement_flags_occupancy
_atom_site_disorder_assembly
_atom_site_disorder_group
I1 I 0.22610(3) 0.31095(3) 0.37140(2) 0.03803(11) Uani 1 1 d . . . . .
Ni1 Ni 0.39610(7) 0.24380(6) 0.27311(3) 0.02369(15) Uani 1 1 d . . . . .
P1 P 0.63743(11) 0.36248(10) 0.35397(5) 0.0240(2) Uani 1 1 d . . . . .
P2 P 0.53486(11) 0.16078(11) 0.19756(5) 0.0261(2) Uani 1 1 d . . . . .
F1 F -0.2726(3) -0.0969(3) 0.04769(13) 0.0631(7) Uani 1 1 d . . . . .
C1 C 0.1889(4) 0.1326(4) 0.1983(2) 0.0272(8) Uani 1 1 d . . . . .
C2 C 0.1621(5) 0.2031(5) 0.1352(2) 0.0322(9) Uani 1 1 d . . . . .
H2 H 0.252294 0.306671 0.126231 0.039 Uiso 1 1 calc R U . . .
C3 C 0.0073(5) 0.1276(5) 0.0842(2) 0.0377(10) Uani 1 1 d . . . . .
H3 H -0.008554 0.178863 0.041648 0.045 Uiso 1 1 calc R U . . .
C4 C -0.1194(5) -0.0205(5) 0.0973(2) 0.0388(10) Uani 1 1 d . . . . .
C5 C -0.1031(5) -0.0972(5) 0.1584(2) 0.0415(10) Uani 1 1 d . . . . .
H5 H -0.194353 -0.201093 0.166328 0.050 Uiso 1 1 calc R U . . .
C6 C 0.0510(5) -0.0185(4) 0.2085(2) 0.0347(9) Uani 1 1 d . . . . .
H6 H 0.063008 -0.069828 0.251798 0.042 Uiso 1 1 calc R U . . .
C7 C 0.7550(5) 0.2133(4) 0.2454(2) 0.0313(9) Uani 1 1 d . . . . .
H7A H 0.748022 0.122829 0.274031 0.038 Uiso 1 1 calc R U . . .
H7B H 0.838330 0.227811 0.205838 0.038 Uiso 1 1 calc R U . . .
C8 C 0.8222(4) 0.3721(4) 0.3015(2) 0.0286(8) Uani 1 1 d . . . . .
H8A H 0.866340 0.468269 0.272583 0.034 Uiso 1 1 calc R U . . .
H8B H 0.920201 0.383038 0.338490 0.034 Uiso 1 1 calc R U . . .
C9 C 0.6262(4) 0.2397(4) 0.4326(2) 0.0284(8) Uani 1 1 d . . . . .
H9A H 0.527110 0.231809 0.461998 0.034 Uiso 1 1 calc R U . . .
H9B H 0.596166 0.127201 0.408868 0.034 Uiso 1 1 calc R U . . .
C10 C 0.7891(5) 0.2989(4) 0.4900(2) 0.0319(9) Uani 1 1 d . . . . .
H10A H 0.829026 0.415555 0.510129 0.038 Uiso 1 1 calc R U . . .
H10B H 0.885148 0.292050 0.462902 0.038 Uiso 1 1 calc R U . . .
C11 C 0.7549(5) 0.1988(5) 0.5574(2) 0.0420(10) Uani 1 1 d . . . . .
H11A H 0.717716 0.083537 0.537854 0.063 Uiso 1 1 calc R U . . .
H11B H 0.661529 0.206984 0.585061 0.063 Uiso 1 1 calc R U . . .
H11C H 0.863212 0.241109 0.592919 0.063 Uiso 1 1 calc R U . . .
C12 C 0.7123(5) 0.5703(4) 0.4024(2) 0.0289(8) Uani 1 1 d . . . . .
H12A H 0.630206 0.567908 0.440971 0.035 Uiso 1 1 calc R U . . .
H12B H 0.830183 0.608054 0.430884 0.035 Uiso 1 1 calc R U . . .
C13 C 0.7237(5) 0.6935(4) 0.3474(2) 0.0398(10) Uani 1 1 d . . . . .
H13A H 0.607015 0.655342 0.317743 0.048 Uiso 1 1 calc R U . . .
H13B H 0.809596 0.700468 0.310123 0.048 Uiso 1 1 calc R U . . .
C14 C 0.7808(6) 0.8634(5) 0.3918(3) 0.0506(11) Uani 1 1 d . . . . .
H14A H 0.792615 0.941263 0.354978 0.076 Uiso 1 1 calc R U . . .
H14B H 0.894476 0.899769 0.422498 0.076 Uiso 1 1 calc R U . . .
H14C H 0.691851 0.858070 0.426299 0.076 Uiso 1 1 calc R U . . .
C15 C 0.5779(5) 0.2381(5) 0.1042(2) 0.0368(9) Uani 1 1 d . . . . .
H15A H 0.645267 0.189094 0.077180 0.044 Uiso 1 1 calc R U . . .
H15B H 0.463302 0.199149 0.072513 0.044 Uiso 1 1 calc R U . . .
C16 C 0.6773(6) 0.4212(5) 0.1070(2) 0.0519(12) Uani 1 1 d . . . . .
H16A H 0.790106 0.462896 0.140398 0.062 Uiso 1 1 calc R U . . .
H16B H 0.607190 0.471798 0.130136 0.062 Uiso 1 1 calc R U . . .
C17 C 0.7154(8) 0.4710(6) 0.0255(3) 0.0781(16) Uani 1 1 d . . . . .
H17A H 0.603687 0.431736 -0.007278 0.117 Uiso 1 1 calc R U . . .
H17B H 0.786044 0.422134 0.002838 0.117 Uiso 1 1 calc R U . . .
H17C H 0.780658 0.590902 0.029069 0.117 Uiso 1 1 calc R U . . .
C18 C 0.4308(5) -0.0605(4) 0.1682(2) 0.0350(9) Uani 1 1 d . . . . .
H18A H 0.321571 -0.092220 0.133673 0.042 Uiso 1 1 calc R U . . .
H18B H 0.511386 -0.087185 0.137905 0.042 Uiso 1 1 calc R U . . .
C19 C 0.3841(6) -0.1631(5) 0.2353(2) 0.0439(10) Uani 1 1 d . . . . .
H19A H 0.494267 -0.142553 0.266334 0.053 Uiso 1 1 calc R U . . .
H19B H 0.314818 -0.127963 0.269308 0.053 Uiso 1 1 calc R U . . .
C20 C 0.2782(7) -0.3464(5) 0.2079(3) 0.0727(15) Uani 1 1 d . . . . .
H20A H 0.168694 -0.367513 0.177307 0.109 Uiso 1 1 calc R U . . .
H20B H 0.249652 -0.406701 0.252940 0.109 Uiso 1 1 calc R U . . .
H20C H 0.348006 -0.382750 0.175889 0.109 Uiso 1 1 calc R U . . .

loop_
_atom_site_aniso_label
_atom_site_aniso_U_11
_atom_site_aniso_U_22
_atom_site_aniso_U_33
_atom_site_aniso_U_23
_atom_site_aniso_U_13
_atom_site_aniso_U_12
I1 0.02788(16) 0.05855(19) 0.03067(17) -0.00729(12) 0.00056(11) 0.02507(13)
Ni1 0.0200(3) 0.0280(3) 0.0224(3) 0.0001(3) 0.0003(2) 0.0112(3)
P1 0.0210(5) 0.0277(5) 0.0217(5) 0.0009(4) 0.0003(4) 0.0106(4)
P2 0.0248(5) 0.0309(5) 0.0218(5) 0.0006(4) 0.0016(4) 0.0128(4)
F1 0.0300(13) 0.102(2) 0.0399(15) -0.0252(14) -0.0125(11) 0.0234(13)
C1 0.024(2) 0.031(2) 0.026(2) -0.0009(17) 0.0026(16) 0.0129(18)
C2 0.028(2) 0.039(2) 0.030(2) 0.0013(18) 0.0025(18) 0.0166(18)
C3 0.037(2) 0.061(3) 0.024(2) 0.001(2) 0.0025(19) 0.031(2)
C4 0.021(2) 0.062(3) 0.027(2) -0.018(2) -0.0064(18) 0.018(2)
C5 0.028(2) 0.041(2) 0.045(3) -0.009(2) 0.002(2) 0.0100(19)
C6 0.030(2) 0.037(2) 0.035(2) 0.0024(18) 0.0000(18) 0.014(2)
C7 0.029(2) 0.040(2) 0.027(2) -0.0003(17) 0.0031(17) 0.0188(18)
C8 0.0222(19) 0.039(2) 0.025(2) 0.0035(17) 0.0012(16) 0.0150(17)
C9 0.026(2) 0.029(2) 0.026(2) 0.0040(16) -0.0010(16) 0.0094(17)
C10 0.026(2) 0.035(2) 0.033(2) 0.0083(17) -0.0011(17) 0.0117(17)
C11 0.033(2) 0.045(2) 0.039(2) 0.014(2) -0.0028(18) 0.0092(19)
C12 0.026(2) 0.031(2) 0.025(2) -0.0016(16) -0.0019(16) 0.0109(17)
C13 0.047(2) 0.035(2) 0.041(2) 0.0096(19) -0.0022(19) 0.021(2)
C14 0.054(3) 0.035(2) 0.065(3) 0.010(2) 0.003(2) 0.022(2)
C15 0.032(2) 0.050(3) 0.026(2) 0.0061(19) 0.0030(17) 0.017(2)
C16 0.062(3) 0.047(3) 0.038(3) 0.010(2) 0.007(2) 0.016(2)
C17 0.098(4) 0.064(3) 0.052(3) 0.030(3) 0.012(3) 0.015(3)
C18 0.035(2) 0.034(2) 0.037(2) -0.0040(18) 0.0061(18) 0.0176(18)
C19 0.049(3) 0.034(2) 0.050(3) 0.008(2) 0.006(2) 0.020(2)
C20 0.085(4) 0.041(3) 0.079(4) 0.014(3) 0.009(3) 0.016(3)

loop_
_atom_type_symbol
_atom_type_description
_atom_type_scat_dispersion_real
_atom_type_scat_dispersion_imag
_atom_type_scat_source
C C 0.0181 0.0091 'International Tables Vol C Tables 4.2.6.8 and 6.1.1.4'
H H 0.0000 0.0000 'International Tables Vol C Tables 4.2.6.8 and 6.1.1.4'
F F 0.0727 0.0534 'International Tables Vol C Tables 4.2.6.8 and 6.1.1.4'
I I -0.3257 6.8362 'International Tables Vol C Tables 4.2.6.8 and 6.1.1.4'
Ni Ni -3.0029 0.5091 'International Tables Vol C Tables 4.2.6.8 and 6.1.1.4'
P P 0.2955 0.4335 'International Tables Vol C Tables 4.2.6.8 and 6.1.1.4'

loop_
_geom_angle_atom_site_label_1
_geom_angle_atom_site_label_2
_geom_angle_atom_site_label_3
_geom_angle
_geom_angle_site_symmetry_1
_geom_angle_site_symmetry_3
_geom_angle_publ_flag
P1 Ni1 I1 90.92(3) . . ?
P2 Ni1 I1 172.63(3) . . ?
P2 Ni1 P1 88.02(4) . . ?
C1 Ni1 I1 92.16(10) . . ?
C1 Ni1 P1 176.77(10) . . ?
C1 Ni1 P2 88.80(10) . . ?
C8 P1 Ni1 108.25(12) . . ?
C9 P1 Ni1 111.38(11) . . ?
C9 P1 C8 105.81(16) . . ?
C12 P1 Ni1 120.56(12) . . ?
C12 P1 C8 105.06(16) . . ?
C12 P1 C9 104.73(16) . . ?
C7 P2 Ni1 110.06(12) . . ?
C15 P2 Ni1 118.97(13) . . ?
C15 P2 C7 104.53(17) . . ?
C18 P2 Ni1 115.19(12) . . ?
C18 P2 C7 105.36(17) . . ?
C18 P2 C15 101.35(17) . . ?
C2 C1 Ni1 122.5(3) . . ?
C2 C1 C6 115.9(3) . . ?
C6 C1 Ni1 121.3(3) . . ?
C1 C2 H2 118.8 . . ?
C1 C2 C3 122.5(3) . . ?
C3 C2 H2 118.8 . . ?
C2 C3 H3 120.9 . . ?
C4 C3 C2 118.1(4) . . ?
C4 C3 H3 120.9 . . ?
C3 C4 F1 118.9(4) . . ?
C3 C4 C5 122.8(3) . . ?
C5 C4 F1 118.2(4) . . ?
C4 C5 H5 121.1 . . ?
C4 C5 C6 117.8(4) . . ?
C6 C5 H5 121.1 . . ?
C1 C6 H6 118.6 . . ?
C5 C6 C1 122.9(4) . . ?
C5 C6 H6 118.6 . . ?
P2 C7 H7A 109.7 . . ?
P2 C7 H7B 109.7 . . ?
H7A C7 H7B 108.2 . . ?
C8 C7 P2 109.8(2) . . ?
C8 C7 H7A 109.7 . . ?
C8 C7 H7B 109.7 . . ?
P1 C8 H8A 110.1 . . ?
P1 C8 H8B 110.1 . . ?
C7 C8 P1 107.9(2) . . ?
C7 C8 H8A 110.1 . . ?
C7 C8 H8B 110.1 . . ?
H8A C8 H8B 108.4 . . ?
P1 C9 H9A 107.9 . . ?
P1 C9 H9B 107.9 . . ?
H9A C9 H9B 107.2 . . ?
C10 C9 P1 117.7(2) . . ?
C10 C9 H9A 107.9 . . ?
C10 C9 H9B 107.9 . . ?
C9 C10 H10A 109.2 . . ?
C9 C10 H10B 109.2 . . ?
C9 C10 C11 112.3(3) . . ?
H10A C10 H10B 107.9 . . ?
C11 C10 H10A 109.2 . . ?
C11 C10 H10B 109.2 . . ?
C10 C11 H11A 109.5 . . ?
C10 C11 H11B 109.5 . . ?
C10 C11 H11C 109.5 . . ?
H11A C11 H11B 109.5 . . ?
H11A C11 H11C 109.5 . . ?
H11B C11 H11C 109.5 . . ?
P1 C12 H12A 108.8 . . ?
P1 C12 H12B 108.8 . . ?
H12A C12 H12B 107.7 . . ?
C13 C12 P1 113.7(3) . . ?
C13 C12 H12A 108.8 . . ?
C13 C12 H12B 108.8 . . ?
C12 C13 H13A 109.4 . . ?
C12 C13 H13B 109.4 . . ?
C12 C13 C14 111.1(3) . . ?
H13A C13 H13B 108.0 . . ?
C14 C13 H13A 109.4 . . ?
C14 C13 H13B 109.4 . . ?
C13 C14 H14A 109.5 . . ?
C13 C14 H14B 109.5 . . ?
C13 C14 H14C 109.5 . . ?
H14A C14 H14B 109.5 . . ?
H14A C14 H14C 109.5 . . ?
H14B C14 H14C 109.5 . . ?
P2 C15 H15A 108.3 . . ?
P2 C15 H15B 108.3 . . ?
H15A C15 H15B 107.4 . . ?
C16 C15 P2 115.9(3) . . ?
C16 C15 H15A 108.3 . . ?
C16 C15 H15B 108.3 . . ?
C15 C16 H16A 109.4 . . ?
C15 C16 H16B 109.4 . . ?
C15 C16 C17 111.2(4) . . ?
H16A C16 H16B 108.0 . . ?
C17 C16 H16A 109.4 . . ?
C17 C16 H16B 109.4 . . ?
C16 C17 H17A 109.5 . . ?
C16 C17 H17B 109.5 . . ?
C16 C17 H17C 109.5 . . ?
H17A C17 H17B 109.5 . . ?
H17A C17 H17C 109.5 . . ?
H17B C17 H17C 109.5 . . ?
P2 C18 H18A 108.7 . . ?
P2 C18 H18B 108.7 . . ?
H18A C18 H18B 107.6 . . ?
C19 C18 P2 114.4(3) . . ?
C19 C18 H18A 108.7 . . ?
C19 C18 H18B 108.7 . . ?
C18 C19 H19A 109.1 . . ?
C18 C19 H19B 109.1 . . ?
H19A C19 H19B 107.8 . . ?
C20 C19 C18 112.5(4) . . ?
C20 C19 H19A 109.1 . . ?
C20 C19 H19B 109.1 . . ?
C19 C20 H20A 109.5 . . ?
C19 C20 H20B 109.5 . . ?
C19 C20 H20C 109.5 . . ?
H20A C20 H20B 109.5 . . ?
H20A C20 H20C 109.5 . . ?
H20B C20 H20C 109.5 . . ?

loop_
_geom_bond_atom_site_label_1
_geom_bond_atom_site_label_2
_geom_bond_distance
_geom_bond_site_symmetry_2
_geom_bond_publ_flag
I1 Ni1 2.5100(6) . ?
Ni1 P1 2.1922(10) . ?
Ni1 P2 2.1255(10) . ?
Ni1 C1 1.938(3) . ?
P1 C8 1.836(3) . ?
P1 C9 1.832(3) . ?
P1 C12 1.824(3) . ?
P2 C7 1.845(3) . ?
P2 C15 1.824(4) . ?
P2 C18 1.824(4) . ?
F1 C4 1.376(4) . ?
C1 C2 1.385(5) . ?
C1 C6 1.393(5) . ?
C2 H2 0.9500 . ?
C2 C3 1.397(5) . ?
C3 H3 0.9500 . ?
C3 C4 1.353(6) . ?
C4 C5 1.364(6) . ?
C5 H5 0.9500 . ?
C5 C6 1.386(5) . ?
C6 H6 0.9500 . ?
C7 H7A 0.9900 . ?
C7 H7B 0.9900 . ?
C7 C8 1.532(5) . ?
C8 H8A 0.9900 . ?
C8 H8B 0.9900 . ?
C9 H9A 0.9900 . ?
C9 H9B 0.9900 . ?
C9 C10 1.518(5) . ?
C10 H10A 0.9900 . ?
C10 H10B 0.9900 . ?
C10 C11 1.519(5) . ?
C11 H11A 0.9800 . ?
C11 H11B 0.9800 . ?
C11 H11C 0.9800 . ?
C12 H12A 0.9900 . ?
C12 H12B 0.9900 . ?
C12 C13 1.524(5) . ?
C13 H13A 0.9900 . ?
C13 H13B 0.9900 . ?
C13 C14 1.526(6) . ?
C14 H14A 0.9800 . ?
C14 H14B 0.9800 . ?
C14 H14C 0.9800 . ?
C15 H15A 0.9900 . ?
C15 H15B 0.9900 . ?
C15 C16 1.500(6) . ?
C16 H16A 0.9900 . ?
C16 H16B 0.9900 . ?
C16 C17 1.538(6) . ?
C17 H17A 0.9800 . ?
C17 H17B 0.9800 . ?
C17 H17C 0.9800 . ?
C18 H18A 0.9900 . ?
C18 H18B 0.9900 . ?
C18 C19 1.525(5) . ?
C19 H19A 0.9900 . ?
C19 H19B 0.9900 . ?
C19 C20 1.523(6) . ?
C20 H20A 0.9800 . ?
C20 H20B 0.9800 . ?
C20 H20C 0.9800 . ?

loop_
_geom_torsion_atom_site_label_1
_geom_torsion_atom_site_label_2
_geom_torsion_atom_site_label_3
_geom_torsion_atom_site_label_4
_geom_torsion
_geom_torsion_site_symmetry_1
_geom_torsion_site_symmetry_2
_geom_torsion_site_symmetry_3
_geom_torsion_site_symmetry_4
_geom_torsion_publ_flag
Ni1 P1 C8 C7 -37.6(3) . . . . ?
Ni1 P1 C9 C10 175.3(2) . . . . ?
Ni1 P1 C12 C13 -51.2(3) . . . . ?
Ni1 P2 C7 C8 -31.0(3) . . . . ?
Ni1 P2 C15 C16 56.9(3) . . . . ?
Ni1 P2 C18 C19 -52.5(3) . . . . ?
Ni1 C1 C2 C3 -175.5(3) . . . . ?
Ni1 C1 C6 C5 176.4(3) . . . . ?
P1 C9 C10 C11 172.8(3) . . . . ?
P1 C12 C13 C14 178.0(3) . . . . ?
P2 C7 C8 P1 42.5(3) . . . . ?
P2 C15 C16 C17 176.5(3) . . . . ?
P2 C18 C19 C20 173.2(3) . . . . ?
F1 C4 C5 C6 -179.4(3) . . . . ?
C1 C2 C3 C4 -0.6(5) . . . . ?
C2 C1 C6 C5 1.4(5) . . . . ?
C2 C3 C4 F1 -179.9(3) . . . . ?
C2 C3 C4 C5 1.0(6) . . . . ?
C3 C4 C5 C6 -0.2(6) . . . . ?
C4 C5 C6 C1 -1.0(6) . . . . ?
C6 C1 C2 C3 -0.6(5) . . . . ?
C7 P2 C15 C16 -66.4(3) . . . . ?
C7 P2 C18 C19 68.9(3) . . . . ?
C8 P1 C9 C10 57.9(3) . . . . ?
C8 P1 C12 C13 71.2(3) . . . . ?
C9 P1 C8 C7 81.9(3) . . . . ?
C9 P1 C12 C13 -177.5(3) . . . . ?
C12 P1 C8 C7 -167.6(2) . . . . ?
C12 P1 C9 C10 -52.8(3) . . . . ?
C15 P2 C7 C8 97.9(3) . . . . ?
C15 P2 C18 C19 177.6(3) . . . . ?
C18 P2 C7 C8 -155.8(2) . . . . ?
C18 P2 C15 C16 -175.7(3) . . . . ?
